data_7002762
loop_
_publ_author_name
'Li, Xiaofei'
'Song, Haibin'
'Cui, Chunming'

_publ_section_title
;
 Azaphosphaallyl anion lithium [ArNC(But)PAr]&#x2212;Li+(THF)4 and its
 monomeric potassium and thallium complexes (Ar = 2, 6-iPr2C6H3)
;
_journal_issue 44
_journal_name_full 'Dalton Transactions'
_journal_page_first 9728
_journal_page_last 9730
_journal_paper_doi 10.1039/b916501k
_journal_year 2009
_chemical_formula_moiety 'C45 H76 Li N O4 P'
_chemical_formula_sum 'C45 H75 Li N O4 P'
_chemical_formula_weight 731.97
_chemical_name_systematic
;
?
;
_space_group_IT_number 14
_symmetry_cell_setting monoclinic
_symmetry_space_group_name_Hall '-P 2yn'
_symmetry_space_group_name_H-M 'P 1 21/n 1'
_atom_sites_solution_hydrogens geom
_atom_sites_solution_primary direct
_atom_sites_solution_secondary difmap
_audit_creation_method SHELXL-97
_cell_angle_alpha 90.00
_cell_angle_beta 91.021(6)
_cell_angle_gamma 90.00
_cell_formula_units_Z 4
_cell_length_a 14.626(7)
_cell_length_b 18.619(8)
_cell_length_c 16.409(7)
_cell_measurement_reflns_used 9438
_cell_measurement_temperature 113(2)
_cell_measurement_theta_max 27.9
_cell_measurement_theta_min 1.8
_cell_volume 4468(3)
_computing_cell_refinement CrystalClear
_computing_data_collection CrystalClear
_computing_data_reduction CrystalClear
_computing_publication_material 'CrystalStructure 3.7.0'
_computing_structure_refinement 'SHELXL-97 (Sheldrick, 1997)'
_computing_structure_solution 'SHELXS-97 (Sheldrick, 1990)'
_diffrn_ambient_temperature 113(2)
_diffrn_detector_area_resol_mean 7.31
_diffrn_measured_fraction_theta_full 0.998
_diffrn_measured_fraction_theta_max 0.998
_diffrn_measurement_device_type 'Rigaku Saturn'
_diffrn_measurement_method \w
_diffrn_radiation_monochromator confocal
_diffrn_radiation_source 'rotating anode'
_diffrn_radiation_type MoK\a
_diffrn_radiation_wavelength 0.71070
_diffrn_reflns_av_R_equivalents 0.0892
_diffrn_reflns_av_sigmaI/netI 0.0554
_diffrn_reflns_limit_h_max 17
_diffrn_reflns_limit_h_min -17
_diffrn_reflns_limit_k_max 22
_diffrn_reflns_limit_k_min -22
_diffrn_reflns_limit_l_max 19
_diffrn_reflns_limit_l_min -19
_diffrn_reflns_number 38506
_diffrn_reflns_theta_full 25.01
_diffrn_reflns_theta_max 25.01
_diffrn_reflns_theta_min 1.65
_diffrn_standards_decay_% 0
_diffrn_standards_interval_count 0
_diffrn_standards_interval_time 0
_diffrn_standards_number 0
_exptl_absorpt_coefficient_mu 0.101
_exptl_absorpt_correction_T_max 0.9782
_exptl_absorpt_correction_T_min 0.9762
_exptl_absorpt_correction_type multi-scan
_exptl_absorpt_process_details CrystalClear
_exptl_crystal_colour yellow
_exptl_crystal_density_diffrn 1.088
_exptl_crystal_density_method 'not measured'
_exptl_crystal_description block
_exptl_crystal_F_000 1608
_exptl_crystal_size_max 0.24
_exptl_crystal_size_mid 0.22
_exptl_crystal_size_min 0.22
_refine_diff_density_max 0.397
_refine_diff_density_min -0.224
_refine_diff_density_rms 0.050
_refine_ls_extinction_method none
_refine_ls_goodness_of_fit_ref 1.220
_refine_ls_hydrogen_treatment constr
_refine_ls_matrix_type full
_refine_ls_number_parameters 480
_refine_ls_number_reflns 7880
_refine_ls_number_restraints 0
_refine_ls_restrained_S_all 1.220
_refine_ls_R_factor_all 0.0952
_refine_ls_R_factor_gt 0.0814
_refine_ls_shift/su_max 0.000
_refine_ls_shift/su_mean 0.000
_refine_ls_structure_factor_coef Fsqd
_refine_ls_weighting_details 'calc w=1/[\s^2^(Fo^2^)+(0.0576P)^2^+2.8376P] where P=(Fo^2^+2Fc^2^)/3'
_refine_ls_weighting_scheme calc
_refine_ls_wR_factor_gt 0.1721
_refine_ls_wR_factor_ref 0.1798
_reflns_number_gt 6834
_reflns_number_total 7880
_reflns_threshold_expression >2sigma(I)
_cod_data_source_file b916501k.txt
_cod_data_source_block shelxlli
_cod_database_code 7002762

loop_
_symmetry_equiv_pos_as_xyz
'x, y, z'
'-x+1/2, y+1/2, -z+1/2'
'-x, -y, -z'
'x-1/2, -y-1/2, z-1/2'

loop_
_atom_site_label
_atom_site_type_symbol
_atom_site_fract_x
_atom_site_fract_y
_atom_site_fract_z
_atom_site_U_iso_or_equiv
_atom_site_adp_type
_atom_site_occupancy
_atom_site_symmetry_multiplicity
_atom_site_calc_flag
_atom_site_refinement_flags
_atom_site_disorder_assembly
_atom_site_disorder_group
P1 P 0.33547(5) 0.23795(4) 0.35979(4) 0.02738(19) Uani 1 1 d . . .
Li1 Li 0.9598(3) 0.3215(3) 0.3297(3) 0.0374(12) Uani 1 1 d . . .
N1 N 0.44776(14) 0.20978(12) 0.23564(13) 0.0255(5) Uani 1 1 d . . .
O1 O 0.92757(14) 0.22252(11) 0.31983(12) 0.0374(5) Uani 1 1 d . . .
O2 O 0.85573(14) 0.38405(11) 0.31079(13) 0.0432(5) Uani 1 1 d . . .
O3 O 1.05272(14) 0.33676(13) 0.25083(13) 0.0456(6) Uani 1 1 d . . .
O4 O 1.00585(15) 0.33708(11) 0.43918(12) 0.0408(5) Uani 1 1 d . . .
C1 C 0.36386(18) 0.29227(15) 0.52134(17) 0.0291(6) Uani 1 1 d . . .
C2 C 0.34411(19) 0.29374(16) 0.60457(17) 0.0321(7) Uani 1 1 d . . .
H2 H 0.3591 0.3353 0.6356 0.039 Uiso 1 1 calc R . .
C3 C 0.30325(19) 0.23599(16) 0.64250(16) 0.0333(7) Uani 1 1 d . . .
H3 H 0.2902 0.2380 0.6990 0.040 Uiso 1 1 calc R . .
C4 C 0.28164(18) 0.17537(16) 0.59754(16) 0.0309(6) Uani 1 1 d . . .
H4 H 0.2544 0.1355 0.6239 0.037 Uiso 1 1 calc R . .
C5 C 0.29897(18) 0.17156(15) 0.51415(16) 0.0278(6) Uani 1 1 d . . .
C6 C 0.34013(17) 0.23132(15) 0.47382(16) 0.0262(6) Uani 1 1 d . . .
C7 C 0.4060(2) 0.35873(15) 0.48351(18) 0.0332(7) Uani 1 1 d . . .
H7 H 0.4290 0.3450 0.4286 0.040 Uiso 1 1 calc R . .
C8 C 0.4876(2) 0.38890(18) 0.5336(2) 0.0459(8) Uani 1 1 d . . .
H8A H 0.4659 0.4074 0.5857 0.069 Uiso 1 1 calc R . .
H8B H 0.5164 0.4278 0.5031 0.069 Uiso 1 1 calc R . .
H8C H 0.5323 0.3506 0.5437 0.069 Uiso 1 1 calc R . .
C9 C 0.3331(2) 0.41720(17) 0.4709(2) 0.0440(8) Uani 1 1 d . . .
H9A H 0.2850 0.3994 0.4337 0.066 Uiso 1 1 calc R . .
H9B H 0.3613 0.4600 0.4475 0.066 Uiso 1 1 calc R . .
H9C H 0.3063 0.4294 0.5234 0.066 Uiso 1 1 calc R . .
C10 C 0.27106(19) 0.10366(15) 0.46806(17) 0.0314(7) Uani 1 1 d . . .
H10 H 0.3055 0.1031 0.4159 0.038 Uiso 1 1 calc R . .
C11 C 0.2946(2) 0.03408(17) 0.5139(2) 0.0428(8) Uani 1 1 d . . .
H11A H 0.3599 0.0338 0.5286 0.064 Uiso 1 1 calc R . .
H11B H 0.2805 -0.0073 0.4790 0.064 Uiso 1 1 calc R . .
H11C H 0.2585 0.0313 0.5636 0.064 Uiso 1 1 calc R . .
C12 C 0.1689(2) 0.10530(19) 0.4457(2) 0.0432(8) Uani 1 1 d . . .
H12A H 0.1331 0.1060 0.4956 0.065 Uiso 1 1 calc R . .
H12B H 0.1529 0.0625 0.4137 0.065 Uiso 1 1 calc R . .
H12C H 0.1553 0.1484 0.4135 0.065 Uiso 1 1 calc R . .
C13 C 0.43886(18) 0.20549(14) 0.31525(16) 0.0243(6) Uani 1 1 d . . .
C14 C 0.52453(18) 0.17357(15) 0.35926(16) 0.0283(6) Uani 1 1 d . . .
C15 C 0.5919(2) 0.1435(2) 0.2981(2) 0.0553(10) Uani 1 1 d . . .
H15A H 0.6130 0.1823 0.2627 0.083 Uiso 1 1 calc R . .
H15B H 0.5617 0.1065 0.2649 0.083 Uiso 1 1 calc R . .
H15C H 0.6444 0.1225 0.3274 0.083 Uiso 1 1 calc R . .
C16 C 0.5712(2) 0.23305(19) 0.4088(2) 0.0572(10) Uani 1 1 d . . .
H16A H 0.5305 0.2490 0.4521 0.086 Uiso 1 1 calc R . .
H16B H 0.5848 0.2736 0.3730 0.086 Uiso 1 1 calc R . .
H16C H 0.6282 0.2147 0.4332 0.086 Uiso 1 1 calc R . .
C17 C 0.4996(2) 0.1125(2) 0.4166(2) 0.0524(9) Uani 1 1 d . . .
H17A H 0.5556 0.0914 0.4400 0.079 Uiso 1 1 calc R . .
H17B H 0.4655 0.0757 0.3862 0.079 Uiso 1 1 calc R . .
H17C H 0.4618 0.1312 0.4605 0.079 Uiso 1 1 calc R . .
C18 C 0.38206(17) 0.24438(15) 0.18538(15) 0.0248(6) Uani 1 1 d . . .
C19 C 0.31380(18) 0.20397(15) 0.14296(16) 0.0290(6) Uani 1 1 d . . .
C20 C 0.25917(19) 0.23881(16) 0.08451(17) 0.0324(7) Uani 1 1 d . . .
H20 H 0.2132 0.2123 0.0562 0.039 Uiso 1 1 calc R . .
C21 C 0.2702(2) 0.31075(17) 0.06681(17) 0.0361(7) Uani 1 1 d . . .
H21 H 0.2331 0.3330 0.0260 0.043 Uiso 1 1 calc R . .
C22 C 0.3357(2) 0.35026(16) 0.10898(17) 0.0332(7) Uani 1 1 d . . .
H22 H 0.3432 0.3998 0.0968 0.040 Uiso 1 1 calc R . .
C23 C 0.39108(18) 0.31866(15) 0.16914(16) 0.0274(6) Uani 1 1 d . . .
C24 C 0.3008(2) 0.12493(16) 0.16041(19) 0.0369(7) Uani 1 1 d . . .
H24 H 0.3528 0.1088 0.1964 0.044 Uiso 1 1 calc R . .
C25 C 0.2117(2) 0.11113(19) 0.2057(2) 0.0473(8) Uani 1 1 d . . .
H25A H 0.2116 0.1394 0.2561 0.071 Uiso 1 1 calc R . .
H25B H 0.2071 0.0600 0.2190 0.071 Uiso 1 1 calc R . .
H25C H 0.1595 0.1252 0.1710 0.071 Uiso 1 1 calc R . .
C26 C 0.3019(3) 0.07945(19) 0.0825(2) 0.0597(10) Uani 1 1 d . . .
H26A H 0.2463 0.0889 0.0500 0.090 Uiso 1 1 calc R . .
H26B H 0.3044 0.0284 0.0970 0.090 Uiso 1 1 calc R . .
H26C H 0.3557 0.0920 0.0506 0.090 Uiso 1 1 calc R . .
C27 C 0.46148(19) 0.36410(15) 0.21519(18) 0.0331(7) Uani 1 1 d . . .
H27 H 0.4910 0.3329 0.2577 0.040 Uiso 1 1 calc R . .
C28 C 0.4164(2) 0.42641(17) 0.25852(19) 0.0409(8) Uani 1 1 d . . .
H28A H 0.3902 0.4596 0.2181 0.061 Uiso 1 1 calc R . .
H28B H 0.4621 0.4517 0.2922 0.061 Uiso 1 1 calc R . .
H28C H 0.3678 0.4082 0.2932 0.061 Uiso 1 1 calc R . .
C29 C 0.5370(2) 0.39068(19) 0.1587(2) 0.0516(9) Uani 1 1 d . . .
H29A H 0.5683 0.3494 0.1349 0.077 Uiso 1 1 calc R . .
H29B H 0.5811 0.4196 0.1901 0.077 Uiso 1 1 calc R . .
H29C H 0.5097 0.4200 0.1150 0.077 Uiso 1 1 calc R . .
C30 C 0.9916(2) 0.17305(17) 0.28309(19) 0.0405(8) Uani 1 1 d . . .
H30A H 1.0537 0.1798 0.3068 0.049 Uiso 1 1 calc R . .
H30B H 0.9941 0.1810 0.2235 0.049 Uiso 1 1 calc R . .
C31 C 0.9566(3) 0.09871(19) 0.3012(2) 0.0565(10) Uani 1 1 d . . .
H31A H 1.0076 0.0646 0.3102 0.068 Uiso 1 1 calc R . .
H31B H 0.9167 0.0808 0.2563 0.068 Uiso 1 1 calc R . .
C32 C 0.9028(3) 0.10944(19) 0.3787(2) 0.0579(10) Uani 1 1 d . . .
H32A H 0.8555 0.0719 0.3849 0.069 Uiso 1 1 calc R . .
H32B H 0.9435 0.1097 0.4276 0.069 Uiso 1 1 calc R . .
C33 C 0.8603(2) 0.18249(19) 0.3638(2) 0.0520(9) Uani 1 1 d . . .
H33A H 0.8030 0.1780 0.3313 0.062 Uiso 1 1 calc R . .
H33B H 0.8466 0.2064 0.4161 0.062 Uiso 1 1 calc R . .
C34 C 0.7652(2) 0.37194(19) 0.3417(2) 0.0529(9) Uani 1 1 d . . .
H34A H 0.7685 0.3457 0.3942 0.064 Uiso 1 1 calc R . .
H34B H 0.7280 0.3436 0.3024 0.064 Uiso 1 1 calc R . .
C35 C 0.7246(3) 0.4450(2) 0.3532(2) 0.0583(10) Uani 1 1 d . . .
H35A H 0.7424 0.4654 0.4069 0.070 Uiso 1 1 calc R . .
H35B H 0.6571 0.4436 0.3483 0.070 Uiso 1 1 calc R . .
C36 C 0.7658(2) 0.48782(18) 0.2841(2) 0.0462(8) Uani 1 1 d . . .
H36A H 0.7703 0.5394 0.2983 0.055 Uiso 1 1 calc R . .
H36B H 0.7289 0.4826 0.2333 0.055 Uiso 1 1 calc R . .
C37 C 0.8601(2) 0.45464(17) 0.2751(2) 0.0461(8) Uani 1 1 d . . .
H37A H 0.8761 0.4513 0.2168 0.055 Uiso 1 1 calc R . .
H37B H 0.9070 0.4842 0.3037 0.055 Uiso 1 1 calc R . .
C38 C 1.0370(2) 0.34251(19) 0.16440(19) 0.0438(8) Uani 1 1 d . . .
H38A H 0.9708 0.3398 0.1512 0.053 Uiso 1 1 calc R . .
H38B H 1.0686 0.3032 0.1355 0.053 Uiso 1 1 calc R . .
C39 C 1.0749(2) 0.4143(2) 0.1397(2) 0.0523(9) Uani 1 1 d . . .
H39A H 1.0253 0.4501 0.1328 0.063 Uiso 1 1 calc R . .
H39B H 1.1083 0.4104 0.0879 0.063 Uiso 1 1 calc R . .
C40 C 1.1392(3) 0.4351(2) 0.2095(2) 0.0604(11) Uani 1 1 d . . .
H40A H 1.2004 0.4478 0.1892 0.073 Uiso 1 1 calc R . .
H40B H 1.1147 0.4763 0.2404 0.073 Uiso 1 1 calc R . .
C41 C 1.1436(2) 0.3682(3) 0.2621(2) 0.0628(12) Uani 1 1 d . . .
H41A H 1.1917 0.3350 0.2434 0.075 Uiso 1 1 calc R . .
H41B H 1.1556 0.3805 0.3200 0.075 Uiso 1 1 calc R . .
C42 C 1.0379(3) 0.40411(18) 0.4722(2) 0.0500(9) Uani 1 1 d . . .
H42A H 0.9884 0.4404 0.4708 0.060 Uiso 1 1 calc R . .
H42B H 1.0899 0.4225 0.4405 0.060 Uiso 1 1 calc R . .
C43 C 1.0679(3) 0.3888(2) 0.5594(2) 0.0555(10) Uani 1 1 d . . .
H43A H 1.1223 0.4176 0.5750 0.067 Uiso 1 1 calc R . .
H43B H 1.0181 0.3991 0.5978 0.067 Uiso 1 1 calc R . .
C44 C 1.0903(2) 0.3095(2) 0.5583(2) 0.0516(9) Uani 1 1 d . . .
H44A H 1.0834 0.2877 0.6128 0.062 Uiso 1 1 calc R . .
H44B H 1.1532 0.3009 0.5393 0.062 Uiso 1 1 calc R . .
C45 C 1.0196(2) 0.28061(18) 0.4981(2) 0.0468(8) Uani 1 1 d . . .
H45A H 1.0421 0.2365 0.4714 0.056 Uiso 1 1 calc R . .
H45B H 0.9618 0.2694 0.5258 0.056 Uiso 1 1 calc R . .

loop_
_atom_site_aniso_label
_atom_site_aniso_U_11
_atom_site_aniso_U_22
_atom_site_aniso_U_33
_atom_site_aniso_U_23
_atom_site_aniso_U_13
_atom_site_aniso_U_12
P1 0.0239(4) 0.0359(4) 0.0222(4) 0.0006(3) -0.0013(3) 0.0041(3)
Li1 0.038(3) 0.039(3) 0.035(3) 0.004(2) 0.005(2) 0.000(2)
N1 0.0218(11) 0.0287(12) 0.0260(12) -0.0006(10) -0.0030(9) 0.0001(9)
O1 0.0356(11) 0.0382(12) 0.0386(12) -0.0010(9) 0.0039(9) 0.0000(9)
O2 0.0396(12) 0.0396(13) 0.0506(14) 0.0055(11) 0.0045(10) 0.0038(10)
O3 0.0342(12) 0.0680(16) 0.0346(12) 0.0088(11) 0.0004(9) -0.0063(11)
O4 0.0533(14) 0.0342(12) 0.0346(12) 0.0042(10) -0.0066(10) -0.0009(10)
C1 0.0244(14) 0.0342(16) 0.0284(15) -0.0012(12) -0.0036(11) 0.0050(12)
C2 0.0307(15) 0.0390(17) 0.0265(15) -0.0063(13) -0.0060(12) 0.0041(13)
C3 0.0328(15) 0.0475(18) 0.0195(13) -0.0023(13) -0.0013(11) 0.0041(14)
C4 0.0256(14) 0.0399(17) 0.0272(15) 0.0036(13) 0.0002(11) 0.0019(12)
C5 0.0243(14) 0.0350(16) 0.0239(14) 0.0012(12) -0.0031(11) 0.0055(12)
C6 0.0202(13) 0.0332(16) 0.0252(14) 0.0001(12) -0.0033(10) 0.0044(11)
C7 0.0364(16) 0.0299(16) 0.0330(16) -0.0010(13) -0.0035(13) 0.0022(13)
C8 0.0478(19) 0.0434(19) 0.0463(19) -0.0027(16) -0.0072(15) -0.0118(16)
C9 0.053(2) 0.0378(18) 0.0413(18) -0.0011(15) 0.0013(15) 0.0104(15)
C10 0.0300(15) 0.0349(16) 0.0294(15) -0.0009(13) 0.0045(12) -0.0022(12)
C11 0.0487(19) 0.0353(18) 0.0444(19) 0.0009(15) 0.0046(15) -0.0033(15)
C12 0.0309(16) 0.055(2) 0.0441(19) -0.0101(16) -0.0014(14) -0.0058(15)
C13 0.0244(13) 0.0237(14) 0.0248(14) -0.0023(11) -0.0022(11) -0.0023(11)
C14 0.0239(14) 0.0320(16) 0.0289(15) -0.0020(12) -0.0019(11) 0.0045(12)
C15 0.0411(19) 0.083(3) 0.0412(19) 0.0004(18) -0.0028(15) 0.0318(19)
C16 0.0400(19) 0.052(2) 0.078(3) -0.008(2) -0.0315(18) 0.0056(16)
C17 0.0358(18) 0.057(2) 0.064(2) 0.0243(19) 0.0000(16) 0.0138(16)
C18 0.0204(13) 0.0335(15) 0.0206(13) -0.0032(12) 0.0026(10) 0.0012(11)
C19 0.0268(14) 0.0336(16) 0.0268(14) -0.0040(12) 0.0004(11) 0.0014(12)
C20 0.0278(14) 0.0424(18) 0.0268(15) -0.0048(13) -0.0040(11) -0.0015(13)
C21 0.0365(17) 0.0460(19) 0.0255(15) 0.0033(13) -0.0060(12) 0.0038(14)
C22 0.0374(16) 0.0329(16) 0.0294(15) 0.0029(13) 0.0007(12) -0.0002(13)
C23 0.0247(14) 0.0332(16) 0.0244(14) 0.0008(12) 0.0027(11) -0.0005(12)
C24 0.0286(15) 0.0348(17) 0.0469(18) -0.0010(14) -0.0082(13) -0.0004(13)
C25 0.049(2) 0.048(2) 0.0456(19) 0.0044(16) 0.0027(15) -0.0156(16)
C26 0.052(2) 0.045(2) 0.082(3) -0.022(2) 0.017(2) -0.0084(17)
C27 0.0321(15) 0.0283(16) 0.0387(17) 0.0039(13) -0.0064(13) -0.0037(12)
C28 0.0417(18) 0.0440(19) 0.0369(17) -0.0086(15) -0.0003(14) -0.0073(15)
C29 0.0349(18) 0.052(2) 0.068(2) -0.0148(19) 0.0125(16) -0.0091(16)
C30 0.0384(17) 0.0421(19) 0.0407(18) -0.0091(15) -0.0093(14) 0.0089(14)
C31 0.078(3) 0.039(2) 0.052(2) -0.0013(17) -0.0091(19) 0.0048(18)
C32 0.073(3) 0.043(2) 0.057(2) 0.0092(18) -0.007(2) -0.0118(19)
C33 0.047(2) 0.051(2) 0.058(2) 0.0091(18) 0.0105(17) -0.0085(17)
C34 0.052(2) 0.050(2) 0.057(2) -0.0020(18) 0.0180(17) 0.0030(17)
C35 0.064(2) 0.057(2) 0.054(2) -0.0012(19) 0.0102(19) 0.0141(19)
C36 0.0453(19) 0.0433(19) 0.050(2) -0.0012(16) -0.0072(15) 0.0070(15)
C37 0.0433(19) 0.0377(18) 0.057(2) 0.0049(16) -0.0049(16) -0.0006(15)
C38 0.0371(17) 0.060(2) 0.0344(17) 0.0032(16) 0.0003(13) -0.0088(16)
C39 0.043(2) 0.057(2) 0.057(2) 0.0153(18) 0.0053(17) -0.0006(17)
C40 0.047(2) 0.061(2) 0.073(3) -0.015(2) 0.0109(19) -0.0169(18)
C41 0.0292(18) 0.121(4) 0.0378(19) -0.007(2) -0.0035(14) 0.000(2)
C42 0.060(2) 0.041(2) 0.050(2) -0.0063(16) 0.0063(17) -0.0068(17)
C43 0.052(2) 0.067(3) 0.048(2) -0.0155(19) -0.0072(17) -0.0064(19)
C44 0.0429(19) 0.067(2) 0.044(2) -0.0005(18) -0.0069(15) 0.0054(18)
C45 0.054(2) 0.045(2) 0.0409(18) 0.0048(15) -0.0024(16) 0.0035(16)

loop_
_atom_type_symbol
_atom_type_description
_atom_type_scat_dispersion_real
_atom_type_scat_dispersion_imag
_atom_type_scat_source
C C 0.0033 0.0016 'International Tables Vol C Tables 4.2.6.8 and 6.1.1.4'
H H 0.0000 0.0000 'International Tables Vol C Tables 4.2.6.8 and 6.1.1.4'
N N 0.0061 0.0033 'International Tables Vol C Tables 4.2.6.8 and 6.1.1.4'
O O 0.0106 0.0060 'International Tables Vol C Tables 4.2.6.8 and 6.1.1.4'
P P 0.1023 0.0942 'International Tables Vol C Tables 4.2.6.8 and 6.1.1.4'
Li Li -0.0003 0.0001 'International Tables Vol C Tables 4.2.6.8 and 6.1.1.4'

loop_
_geom_angle_atom_site_label_1
_geom_angle_atom_site_label_2
_geom_angle_atom_site_label_3
_geom_angle
_geom_angle_site_symmetry_1
_geom_angle_site_symmetry_3
_geom_angle_publ_flag
C13 P1 C6 111.59(12) . . ?
O1 Li1 O3 105.2(3) . . ?
O1 Li1 O4 107.8(3) . . ?
O3 Li1 O4 111.5(3) . . ?
O1 Li1 O2 112.0(3) . . ?
O3 Li1 O2 111.6(3) . . ?
O4 Li1 O2 108.6(3) . . ?
C13 N1 C18 121.9(2) . . ?
C33 O1 C30 109.3(2) . . ?
C33 O1 Li1 128.9(2) . . ?
C30 O1 Li1 119.2(2) . . ?
C37 O2 C34 109.5(2) . . ?
C37 O2 Li1 124.9(2) . . ?
C34 O2 Li1 124.9(2) . . ?
C38 O3 C41 102.9(2) . . ?
C38 O3 Li1 125.1(2) . . ?
C41 O3 Li1 129.0(3) . . ?
C42 O4 C45 109.9(2) . . ?
C42 O4 Li1 126.0(2) . . ?
C45 O4 Li1 123.9(2) . . ?
C2 C1 C6 120.0(3) . . ?
C2 C1 C7 118.3(3) . . ?
C6 C1 C7 121.6(2) . . ?
C3 C2 C1 121.4(3) . . ?
C3 C2 H2 119.3 . . ?
C1 C2 H2 119.3 . . ?
C4 C3 C2 119.4(3) . . ?
C4 C3 H3 120.3 . . ?
C2 C3 H3 120.3 . . ?
C3 C4 C5 121.4(3) . . ?
C3 C4 H4 119.3 . . ?
C5 C4 H4 119.3 . . ?
C4 C5 C6 119.8(3) . . ?
C4 C5 C10 118.4(3) . . ?
C6 C5 C10 121.7(2) . . ?
C1 C6 C5 118.0(2) . . ?
C1 C6 P1 120.0(2) . . ?
C5 C6 P1 120.3(2) . . ?
C1 C7 C9 110.3(2) . . ?
C1 C7 C8 113.2(2) . . ?
C9 C7 C8 110.0(3) . . ?
C1 C7 H7 107.7 . . ?
C9 C7 H7 107.7 . . ?
C8 C7 H7 107.7 . . ?
C7 C8 H8A 109.5 . . ?
C7 C8 H8B 109.5 . . ?
H8A C8 H8B 109.5 . . ?
C7 C8 H8C 109.5 . . ?
H8A C8 H8C 109.5 . . ?
H8B C8 H8C 109.5 . . ?
C7 C9 H9A 109.5 . . ?
C7 C9 H9B 109.5 . . ?
H9A C9 H9B 109.5 . . ?
C7 C9 H9C 109.5 . . ?
H9A C9 H9C 109.5 . . ?
H9B C9 H9C 109.5 . . ?
C5 C10 C12 110.7(2) . . ?
C5 C10 C11 113.6(2) . . ?
C12 C10 C11 110.1(3) . . ?
C5 C10 H10 107.4 . . ?
C12 C10 H10 107.4 . . ?
C11 C10 H10 107.4 . . ?
C10 C11 H11A 109.5 . . ?
C10 C11 H11B 109.5 . . ?
H11A C11 H11B 109.5 . . ?
C10 C11 H11C 109.5 . . ?
H11A C11 H11C 109.5 . . ?
H11B C11 H11C 109.5 . . ?
C10 C12 H12A 109.5 . . ?
C10 C12 H12B 109.5 . . ?
H12A C12 H12B 109.5 . . ?
C10 C12 H12C 109.5 . . ?
H12A C12 H12C 109.5 . . ?
H12B C12 H12C 109.5 . . ?
N1 C13 C14 113.0(2) . . ?
N1 C13 P1 118.8(2) . . ?
C14 C13 P1 128.14(19) . . ?
C17 C14 C15 107.3(3) . . ?
C17 C14 C16 108.8(3) . . ?
C15 C14 C16 109.1(3) . . ?
C17 C14 C13 111.9(2) . . ?
C15 C14 C13 111.1(2) . . ?
C16 C14 C13 108.6(2) . . ?
C14 C15 H15A 109.5 . . ?
C14 C15 H15B 109.5 . . ?
H15A C15 H15B 109.5 . . ?
C14 C15 H15C 109.5 . . ?
H15A C15 H15C 109.5 . . ?
H15B C15 H15C 109.5 . . ?
C14 C16 H16A 109.5 . . ?
C14 C16 H16B 109.5 . . ?
H16A C16 H16B 109.5 . . ?
C14 C16 H16C 109.5 . . ?
H16A C16 H16C 109.5 . . ?
H16B C16 H16C 109.5 . . ?
C14 C17 H17A 109.5 . . ?
C14 C17 H17B 109.5 . . ?
H17A C17 H17B 109.5 . . ?
C14 C17 H17C 109.5 . . ?
H17A C17 H17C 109.5 . . ?
H17B C17 H17C 109.5 . . ?
N1 C18 C23 119.4(2) . . ?
N1 C18 C19 120.6(2) . . ?
C23 C18 C19 119.5(2) . . ?
C20 C19 C18 118.6(3) . . ?
C20 C19 C24 120.7(3) . . ?
C18 C19 C24 120.8(2) . . ?
C21 C20 C19 121.8(3) . . ?
C21 C20 H20 119.1 . . ?
C19 C20 H20 119.1 . . ?
C20 C21 C22 119.5(3) . . ?
C20 C21 H21 120.2 . . ?
C22 C21 H21 120.2 . . ?
C21 C22 C23 121.2(3) . . ?
C21 C22 H22 119.4 . . ?
C23 C22 H22 119.4 . . ?
C22 C23 C18 119.4(3) . . ?
C22 C23 C27 119.7(3) . . ?
C18 C23 C27 120.9(2) . . ?
C19 C24 C25 111.4(3) . . ?
C19 C24 C26 112.1(3) . . ?
C25 C24 C26 109.5(3) . . ?
C19 C24 H24 107.9 . . ?
C25 C24 H24 107.9 . . ?
C26 C24 H24 107.9 . . ?
C24 C25 H25A 109.5 . . ?
C24 C25 H25B 109.5 . . ?
H25A C25 H25B 109.5 . . ?
C24 C25 H25C 109.5 . . ?
H25A C25 H25C 109.5 . . ?
H25B C25 H25C 109.5 . . ?
C24 C26 H26A 109.5 . . ?
C24 C26 H26B 109.5 . . ?
H26A C26 H26B 109.5 . . ?
C24 C26 H26C 109.5 . . ?
H26A C26 H26C 109.5 . . ?
H26B C26 H26C 109.5 . . ?
C28 C27 C23 111.2(2) . . ?
C28 C27 C29 111.1(3) . . ?
C23 C27 C29 111.5(3) . . ?
C28 C27 H27 107.6 . . ?
C23 C27 H27 107.6 . . ?
C29 C27 H27 107.6 . . ?
C27 C28 H28A 109.5 . . ?
C27 C28 H28B 109.5 . . ?
H28A C28 H28B 109.5 . . ?
C27 C28 H28C 109.5 . . ?
H28A C28 H28C 109.5 . . ?
H28B C28 H28C 109.5 . . ?
C27 C29 H29A 109.5 . . ?
C27 C29 H29B 109.5 . . ?
H29A C29 H29B 109.5 . . ?
C27 C29 H29C 109.5 . . ?
H29A C29 H29C 109.5 . . ?
H29B C29 H29C 109.5 . . ?
O1 C30 C31 106.0(3) . . ?
O1 C30 H30A 110.5 . . ?
C31 C30 H30A 110.5 . . ?
O1 C30 H30B 110.5 . . ?
C31 C30 H30B 110.5 . . ?
H30A C30 H30B 108.7 . . ?
C30 C31 C32 103.1(3) . . ?
C30 C31 H31A 111.1 . . ?
C32 C31 H31A 111.1 . . ?
C30 C31 H31B 111.1 . . ?
C32 C31 H31B 111.1 . . ?
H31A C31 H31B 109.1 . . ?
C33 C32 C31 101.5(3) . . ?
C33 C32 H32A 111.5 . . ?
C31 C32 H32A 111.5 . . ?
C33 C32 H32B 111.5 . . ?
C31 C32 H32B 111.5 . . ?
H32A C32 H32B 109.3 . . ?
O1 C33 C32 105.3(3) . . ?
O1 C33 H33A 110.7 . . ?
C32 C33 H33A 110.7 . . ?
O1 C33 H33B 110.7 . . ?
C32 C33 H33B 110.7 . . ?
H33A C33 H33B 108.8 . . ?
O2 C34 C35 105.7(3) . . ?
O2 C34 H34A 110.6 . . ?
C35 C34 H34A 110.6 . . ?
O2 C34 H34B 110.6 . . ?
C35 C34 H34B 110.6 . . ?
H34A C34 H34B 108.7 . . ?
C34 C35 C36 102.7(3) . . ?
C34 C35 H35A 111.2 . . ?
C36 C35 H35A 111.2 . . ?
C34 C35 H35B 111.2 . . ?
C36 C35 H35B 111.2 . . ?
H35A C35 H35B 109.1 . . ?
C35 C36 C37 103.4(3) . . ?
C35 C36 H36A 111.1 . . ?
C37 C36 H36A 111.1 . . ?
C35 C36 H36B 111.1 . . ?
C37 C36 H36B 111.1 . . ?
H36A C36 H36B 109.0 . . ?
O2 C37 C36 106.5(3) . . ?
O2 C37 H37A 110.4 . . ?
C36 C37 H37A 110.4 . . ?
O2 C37 H37B 110.4 . . ?
C36 C37 H37B 110.4 . . ?
H37A C37 H37B 108.6 . . ?
O3 C38 C39 106.2(3) . . ?
O3 C38 H38A 110.5 . . ?
C39 C38 H38A 110.5 . . ?
O3 C38 H38B 110.5 . . ?
C39 C38 H38B 110.5 . . ?
H38A C38 H38B 108.7 . . ?
C38 C39 C40 104.4(3) . . ?
C38 C39 H39A 110.9 . . ?
C40 C39 H39A 110.9 . . ?
C38 C39 H39B 110.9 . . ?
C40 C39 H39B 110.9 . . ?
H39A C39 H39B 108.9 . . ?
C41 C40 C39 103.8(3) . . ?
C41 C40 H40A 111.0 . . ?
C39 C40 H40A 111.0 . . ?
C41 C40 H40B 111.0 . . ?
C39 C40 H40B 111.0 . . ?
H40A C40 H40B 109.0 . . ?
O3 C41 C40 103.2(3) . . ?
O3 C41 H41A 111.1 . . ?
C40 C41 H41A 111.1 . . ?
O3 C41 H41B 111.1 . . ?
C40 C41 H41B 111.1 . . ?
H41A C41 H41B 109.1 . . ?
O4 C42 C43 106.2(3) . . ?
O4 C42 H42A 110.5 . . ?
C43 C42 H42A 110.5 . . ?
O4 C42 H42B 110.5 . . ?
C43 C42 H42B 110.5 . . ?
H42A C42 H42B 108.7 . . ?
C44 C43 C42 103.4(3) . . ?
C44 C43 H43A 111.1 . . ?
C42 C43 H43A 111.1 . . ?
C44 C43 H43B 111.1 . . ?
C42 C43 H43B 111.1 . . ?
H43A C43 H43B 109.1 . . ?
C43 C44 C45 102.1(3) . . ?
C43 C44 H44A 111.4 . . ?
C45 C44 H44A 111.4 . . ?
C43 C44 H44B 111.4 . . ?
C45 C44 H44B 111.4 . . ?
H44A C44 H44B 109.2 . . ?
O4 C45 C44 105.3(3) . . ?
O4 C45 H45A 110.7 . . ?
C44 C45 H45A 110.7 . . ?
O4 C45 H45B 110.7 . . ?
C44 C45 H45B 110.7 . . ?
H45A C45 H45B 108.8 . . ?

loop_
_geom_bond_atom_site_label_1
_geom_bond_atom_site_label_2
_geom_bond_distance
_geom_bond_site_symmetry_2
_geom_bond_publ_flag
P1 C13 1.796(3) . ?
P1 C6 1.875(3) . ?
Li1 O1 1.909(6) . ?
Li1 O3 1.914(5) . ?
Li1 O4 1.929(6) . ?
Li1 O2 1.937(6) . ?
N1 C13 1.317(3) . ?
N1 C18 1.411(3) . ?
O1 C33 1.438(4) . ?
O1 C30 1.452(4) . ?
O2 C37 1.441(4) . ?
O2 C34 1.444(4) . ?
O3 C38 1.436(4) . ?
O3 C41 1.461(4) . ?
O4 C42 1.436(4) . ?
O4 C45 1.440(4) . ?
C1 C2 1.401(4) . ?
C1 C6 1.416(4) . ?
C1 C7 1.520(4) . ?
C2 C3 1.383(4) . ?
C2 H2 0.9500 . ?
C3 C4 1.382(4) . ?
C3 H3 0.9500 . ?
C4 C5 1.398(4) . ?
C4 H4 0.9500 . ?
C5 C6 1.433(4) . ?
C5 C10 1.525(4) . ?
C7 C9 1.536(4) . ?
C7 C8 1.542(4) . ?
C7 H7 1.0000 . ?
C8 H8A 0.9800 . ?
C8 H8B 0.9800 . ?
C8 H8C 0.9800 . ?
C9 H9A 0.9800 . ?
C9 H9B 0.9800 . ?
C9 H9C 0.9800 . ?
C10 C12 1.533(4) . ?
C10 C11 1.534(4) . ?
C10 H10 1.0000 . ?
C11 H11A 0.9800 . ?
C11 H11B 0.9800 . ?
C11 H11C 0.9800 . ?
C12 H12A 0.9800 . ?
C12 H12B 0.9800 . ?
C12 H12C 0.9800 . ?
C13 C14 1.553(4) . ?
C14 C17 1.523(4) . ?
C14 C15 1.525(4) . ?
C14 C16 1.528(4) . ?
C15 H15A 0.9800 . ?
C15 H15B 0.9800 . ?
C15 H15C 0.9800 . ?
C16 H16A 0.9800 . ?
C16 H16B 0.9800 . ?
C16 H16C 0.9800 . ?
C17 H17A 0.9800 . ?
C17 H17B 0.9800 . ?
C17 H17C 0.9800 . ?
C18 C23 1.415(4) . ?
C18 C19 1.422(4) . ?
C19 C20 1.397(4) . ?
C19 C24 1.512(4) . ?
C20 C21 1.381(4) . ?
C20 H20 0.9500 . ?
C21 C22 1.384(4) . ?
C21 H21 0.9500 . ?
C22 C23 1.396(4) . ?
C22 H22 0.9500 . ?
C23 C27 1.523(4) . ?
C24 C25 1.533(4) . ?
C24 C26 1.534(5) . ?
C24 H24 1.0000 . ?
C25 H25A 0.9800 . ?
C25 H25B 0.9800 . ?
C25 H25C 0.9800 . ?
C26 H26A 0.9800 . ?
C26 H26B 0.9800 . ?
C26 H26C 0.9800 . ?
C27 C28 1.517(4) . ?
C27 C29 1.536(4) . ?
C27 H27 1.0000 . ?
C28 H28A 0.9800 . ?
C28 H28B 0.9800 . ?
C28 H28C 0.9800 . ?
C29 H29A 0.9800 . ?
C29 H29B 0.9800 . ?
C29 H29C 0.9800 . ?
C30 C31 1.508(5) . ?
C30 H30A 0.9900 . ?
C30 H30B 0.9900 . ?
C31 C32 1.520(5) . ?
C31 H31A 0.9900 . ?
C31 H31B 0.9900 . ?
C32 C33 1.513(5) . ?
C32 H32A 0.9900 . ?
C32 H32B 0.9900 . ?
C33 H33A 0.9900 . ?
C33 H33B 0.9900 . ?
C34 C35 1.498(5) . ?
C34 H34A 0.9900 . ?
C34 H34B 0.9900 . ?
C35 C36 1.519(5) . ?
C35 H35A 0.9900 . ?
C35 H35B 0.9900 . ?
C36 C37 1.522(4) . ?
C36 H36A 0.9900 . ?
C36 H36B 0.9900 . ?
C37 H37A 0.9900 . ?
C37 H37B 0.9900 . ?
C38 C39 1.505(5) . ?
C38 H38A 0.9900 . ?
C38 H38B 0.9900 . ?
C39 C40 1.520(5) . ?
C39 H39A 0.9900 . ?
C39 H39B 0.9900 . ?
C40 C41 1.516(6) . ?
C40 H40A 0.9900 . ?
C40 H40B 0.9900 . ?
C41 H41A 0.9900 . ?
C41 H41B 0.9900 . ?
C42 C43 1.516(5) . ?
C42 H42A 0.9900 . ?
C42 H42B 0.9900 . ?
C43 C44 1.512(5) . ?
C43 H43A 0.9900 . ?
C43 H43B 0.9900 . ?
C44 C45 1.516(5) . ?
C44 H44A 0.9900 . ?
C44 H44B 0.9900 . ?
C45 H45A 0.9900 . ?
C45 H45B 0.9900 . ?

loop_
_geom_torsion_atom_site_label_1
_geom_torsion_atom_site_label_2
_geom_torsion_atom_site_label_3
_geom_torsion_atom_site_label_4
_geom_torsion
_geom_torsion_site_symmetry_1
_geom_torsion_site_symmetry_2
_geom_torsion_site_symmetry_3
_geom_torsion_site_symmetry_4
_geom_torsion_publ_flag
O3 Li1 O1 C33 -179.1(3) . . . . ?
O4 Li1 O1 C33 61.7(4) . . . . ?
O2 Li1 O1 C33 -57.7(4) . . . . ?
O3 Li1 O1 C30 21.1(4) . . . . ?
O4 Li1 O1 C30 -98.0(3) . . . . ?
O2 Li1 O1 C30 142.6(2) . . . . ?
O1 Li1 O2 C37 -148.0(3) . . . . ?
O3 Li1 O2 C37 -30.3(4) . . . . ?
O4 Li1 O2 C37 93.1(3) . . . . ?
O1 Li1 O2 C34 42.3(4) . . . . ?
O3 Li1 O2 C34 160.0(3) . . . . ?
O4 Li1 O2 C34 -76.6(4) . . . . ?
O1 Li1 O3 C38 75.5(4) . . . . ?
O4 Li1 O3 C38 -167.9(3) . . . . ?
O2 Li1 O3 C38 -46.2(4) . . . . ?
O1 Li1 O3 C41 -127.4(3) . . . . ?
O4 Li1 O3 C41 -10.7(5) . . . . ?
O2 Li1 O3 C41 111.0(4) . . . . ?
O1 Li1 O4 C42 179.8(3) . . . . ?
O3 Li1 O4 C42 64.8(4) . . . . ?
O2 Li1 O4 C42 -58.6(4) . . . . ?
O1 Li1 O4 C45 5.0(4) . . . . ?
O3 Li1 O4 C45 -110.1(3) . . . . ?
O2 Li1 O4 C45 126.5(3) . . . . ?
C6 C1 C2 C3 1.4(4) . . . . ?
C7 C1 C2 C3 178.1(3) . . . . ?
C1 C2 C3 C4 0.2(4) . . . . ?
C2 C3 C4 C5 -1.0(4) . . . . ?
C3 C4 C5 C6 0.1(4) . . . . ?
C3 C4 C5 C10 -178.5(3) . . . . ?
C2 C1 C6 C5 -2.1(4) . . . . ?
C7 C1 C6 C5 -178.7(2) . . . . ?
C2 C1 C6 P1 162.9(2) . . . . ?
C7 C1 C6 P1 -13.7(3) . . . . ?
C4 C5 C6 C1 1.4(4) . . . . ?
C10 C5 C6 C1 180.0(2) . . . . ?
C4 C5 C6 P1 -163.6(2) . . . . ?
C10 C5 C6 P1 15.0(3) . . . . ?
C13 P1 C6 C1 97.8(2) . . . . ?
C13 P1 C6 C5 -97.5(2) . . . . ?
C2 C1 C7 C9 -75.9(3) . . . . ?
C6 C1 C7 C9 100.8(3) . . . . ?
C2 C1 C7 C8 47.9(4) . . . . ?
C6 C1 C7 C8 -135.5(3) . . . . ?
C4 C5 C10 C12 81.1(3) . . . . ?
C6 C5 C10 C12 -97.5(3) . . . . ?
C4 C5 C10 C11 -43.4(3) . . . . ?
C6 C5 C10 C11 138.0(3) . . . . ?
C18 N1 C13 C14 -172.9(2) . . . . ?
C18 N1 C13 P1 5.4(3) . . . . ?
C6 P1 C13 N1 -176.8(2) . . . . ?
C6 P1 C13 C14 1.1(3) . . . . ?
N1 C13 C14 C17 -129.3(3) . . . . ?
P1 C13 C14 C17 52.6(3) . . . . ?
N1 C13 C14 C15 -9.4(3) . . . . ?
P1 C13 C14 C15 172.5(2) . . . . ?
N1 C13 C14 C16 110.7(3) . . . . ?
P1 C13 C14 C16 -67.4(3) . . . . ?
C13 N1 C18 C23 89.8(3) . . . . ?
C13 N1 C18 C19 -98.1(3) . . . . ?
N1 C18 C19 C20 -170.3(2) . . . . ?
C23 C18 C19 C20 1.8(4) . . . . ?
N1 C18 C19 C24 9.4(4) . . . . ?
C23 C18 C19 C24 -178.5(2) . . . . ?
C18 C19 C20 C21 0.4(4) . . . . ?
C24 C19 C20 C21 -179.3(3) . . . . ?
C19 C20 C21 C22 -1.4(4) . . . . ?
C20 C21 C22 C23 0.1(4) . . . . ?
C21 C22 C23 C18 2.1(4) . . . . ?
C21 C22 C23 C27 -179.1(3) . . . . ?
N1 C18 C23 C22 169.2(2) . . . . ?
C19 C18 C23 C22 -3.0(4) . . . . ?
N1 C18 C23 C27 -9.6(4) . . . . ?
C19 C18 C23 C27 178.2(2) . . . . ?
C20 C19 C24 C25 -71.3(3) . . . . ?
C18 C19 C24 C25 109.0(3) . . . . ?
C20 C19 C24 C26 51.7(4) . . . . ?
C18 C19 C24 C26 -128.0(3) . . . . ?
C22 C23 C27 C28 58.6(3) . . . . ?
C18 C23 C27 C28 -122.6(3) . . . . ?
C22 C23 C27 C29 -65.9(3) . . . . ?
C18 C23 C27 C29 112.9(3) . . . . ?
C33 O1 C30 C31 4.2(3) . . . . ?
Li1 O1 C30 C31 167.6(3) . . . . ?
O1 C30 C31 C32 -26.1(3) . . . . ?
C30 C31 C32 C33 36.9(4) . . . . ?
C30 O1 C33 C32 19.7(4) . . . . ?
Li1 O1 C33 C32 -141.6(3) . . . . ?
C31 C32 C33 O1 -35.1(4) . . . . ?
C37 O2 C34 C35 -21.1(4) . . . . ?
Li1 O2 C34 C35 149.9(3) . . . . ?
O2 C34 C35 C36 33.7(4) . . . . ?
C34 C35 C36 C37 -33.2(4) . . . . ?
C34 O2 C37 C36 -0.4(4) . . . . ?
Li1 O2 C37 C36 -171.5(3) . . . . ?
C35 C36 C37 O2 21.3(4) . . . . ?
C41 O3 C38 C39 -39.5(3) . . . . ?
Li1 O3 C38 C39 122.5(3) . . . . ?
O3 C38 C39 C40 18.8(4) . . . . ?
C38 C39 C40 C41 8.4(4) . . . . ?
C38 O3 C41 C40 44.4(3) . . . . ?
Li1 O3 C41 C40 -116.7(3) . . . . ?
C39 C40 C41 O3 -32.0(4) . . . . ?
C45 O4 C42 C43 -3.8(4) . . . . ?
Li1 O4 C42 C43 -179.2(3) . . . . ?
O4 C42 C43 C44 24.7(4) . . . . ?
C42 C43 C44 C45 -35.0(4) . . . . ?
C42 O4 C45 C44 -18.8(4) . . . . ?
Li1 O4 C45 C44 156.8(3) . . . . ?
C43 C44 C45 O4 33.4(3) . . . . ?
